data_4313398
loop_
_publ_author_name
'Cristina Sens'
'Montserrat Rodr\'iguez'
'Isabel Romero'
'Antoni Llobet'
'Teodor Parella'
'Brian Patrick Sullivan'
'Jordi Benet-Buchholz'

_publ_contact_author
;
         Dr. Benet-Buchholz, Jordi
         BIS-ZA Strukturforschung X-Ray
         Geb. Q18, Raum 490
         BAYER AG
         D-51368 Leverkusen, Germany
;
_publ_contact_author_email jordi.benet-buchholz.jb@bayer-ag.de
_publ_contact_author_fax '049 214 30 50677'
_publ_contact_author_phone '049 214 30 65852'
_publ_section_title
;
 Synthesis, Structure, and Spectroscopic, Photochemical, Redox, and
 Catalytic Properties of Ruthenium(II) Isomeric Complexes Containing
 Dimethyl Sulfoxide, Chloro, and the Dinucleating Bis(2-pyridyl)pyrazole
 Ligands
;
_journal_name_full 'Inorganic Chemistry'
_journal_page_first 2040
_journal_page_last 2048
_journal_paper_doi 10.1021/ic026114o
_journal_volume 42
_journal_year 2003
_chemical_formula_sum 'C17 H23 Cl2 N4 O3.34 Ru S2'
_chemical_formula_weight 572.84
_chemical_name_common cis,cis(out)-[RuCl2(Hbpp)(dmso)2]
_chemical_name_systematic
; 
 ? 
;
_space_group_IT_number 2
_symmetry_cell_setting triclinic
_symmetry_space_group_name_Hall '-P 1'
_symmetry_space_group_name_H-M 'P -1'
_atom_sites_solution_hydrogens geom
_atom_sites_solution_primary direct
_atom_sites_solution_secondary difmap
_audit_creation_method SHELXL-97
_cell_angle_alpha 86.819(6)
_cell_angle_beta 78.509(7)
_cell_angle_gamma 88.796(7)
_cell_formula_units_Z 2
_cell_length_a 7.9528(13)
_cell_length_b 11.4298(19)
_cell_length_c 12.618(2)
_cell_measurement_temperature 153(2)
_cell_volume 1122.2(3)
_computing_cell_refinement 'Bruker SAINT program Vers. 5.0'
_computing_data_collection 'Bruker SMART CCD area detector system'
_computing_data_reduction 'Bruker SAINT program Vers. 5.0'
_computing_molecular_graphics 'SHELXL-97 (Sheldrick, 1997)'
_computing_publication_material 'SHELXL-97 (Sheldrick, 1997)'
_computing_structure_refinement 'SHELXL-97 (Sheldrick, 1997)'
_computing_structure_solution 'SHELXS-97 (Sheldrick, 1990)'
_diffrn_ambient_temperature 153(2)
_diffrn_detector_area_resol_mean 512
_diffrn_measured_fraction_theta_full 0.970
_diffrn_measured_fraction_theta_max 0.970
_diffrn_measurement_device_type 'CCD area detector'
_diffrn_measurement_method 'phi and omega scans'
_diffrn_radiation_monochromator graphite
_diffrn_radiation_source 'rotating anode M18X-HF, MACScience Co.'
_diffrn_radiation_type MoK\a
_diffrn_radiation_wavelength 0.71073
_diffrn_reflns_av_R_equivalents 0.0654
_diffrn_reflns_av_sigmaI/netI 0.0857
_diffrn_reflns_limit_h_max 10
_diffrn_reflns_limit_h_min -10
_diffrn_reflns_limit_k_max 14
_diffrn_reflns_limit_k_min -14
_diffrn_reflns_limit_l_max 16
_diffrn_reflns_limit_l_min -16
_diffrn_reflns_number 12761
_diffrn_reflns_theta_full 26.98
_diffrn_reflns_theta_max 26.98
_diffrn_reflns_theta_min 1.65
_exptl_absorpt_coefficient_mu 1.151
_exptl_absorpt_correction_T_max 1.000000
_exptl_absorpt_correction_T_min 0.535633
_exptl_absorpt_correction_type empirical
_exptl_crystal_colour yellow
_exptl_crystal_density_diffrn 1.695
_exptl_crystal_density_method 'not measured'
_exptl_crystal_description neddle
_exptl_crystal_F_000 579
_exptl_crystal_preparation tert-butylmethylether
_exptl_crystal_size_max 0.01
_exptl_crystal_size_mid 0.03
_exptl_crystal_size_min 0.30
_refine_diff_density_max 2.572
_refine_diff_density_min -1.677
_refine_diff_density_rms 0.221
_refine_ls_extinction_method none
_refine_ls_goodness_of_fit_ref 1.113
_refine_ls_hydrogen_treatment mixed
_refine_ls_matrix_type full
_refine_ls_number_parameters 278
_refine_ls_number_reflns 4753
_refine_ls_number_restraints 6
_refine_ls_restrained_S_all 1.113
_refine_ls_R_factor_all 0.1234
_refine_ls_R_factor_gt 0.0891
_refine_ls_shift/su_max 0.000
_refine_ls_shift/su_mean 0.000
_refine_ls_structure_factor_coef Fsqd
_refine_ls_weighting_details 'calc w=1/[\s^2^(Fo^2^)+(0.0667P)^2^+25.5243P] where P=(Fo^2^+2Fc^2^)/3'
_refine_ls_weighting_scheme calc
_refine_ls_wR_factor_gt 0.2149
_refine_ls_wR_factor_ref 0.2308
_reflns_number_gt 3363
_reflns_number_total 4753
_reflns_threshold_expression >2sigma(I)
_cod_data_source_file ic026114osi20021220_050418_1.cif
_cod_data_source_block cisclgbg
_cod_depositor_comments
;
The following automatic conversions were performed:

'_symmetry_cell_setting' value 'Triclinic' changed to 'triclinic'
according to the built-in table from CIF Core dictionary named
'cif_core.dic' version 2.4.1 from 2010-06-29.

Automatic conversion script
Id: cif_fix_values 1646 2011-03-28 12:23:43Z adriana 
;
_cod_database_code 4313398
_diffrn_measurement_method_special_details
;
Fullsphere data collection
in omega at 0.3 deg scan width, three runs with 98, 67 and 67 frames, phi=0 deg
in phi at 0.3 deg scan width, two runs with 1207 frames, omega=-32 deg
;

loop_
_symmetry_equiv_pos_as_xyz
'x, y, z'
'-x, -y, -z'

loop_
_atom_site_label
_atom_site_type_symbol
_atom_site_fract_x
_atom_site_fract_y
_atom_site_fract_z
_atom_site_U_iso_or_equiv
_atom_site_adp_type
_atom_site_occupancy
_atom_site_symmetry_multiplicity
_atom_site_calc_flag
_atom_site_refinement_flags
_atom_site_disorder_assembly
_atom_site_disorder_group
Ru1 Ru 0.05470(12) 0.73693(7) 0.75513(6) 0.0181(2) Uani 1 1 d . . .
Cl1 Cl 0.2106(4) 0.7638(2) 0.5693(2) 0.0265(6) Uani 1 1 d . . .
S1 S 0.2727(4) 0.8142(2) 0.8164(2) 0.0289(7) Uani 1 1 d . . .
N1 N -0.1212(11) 0.6482(7) 0.6826(6) 0.0157(16) Uani 1 1 d U . .
C1 C -0.2568(14) 0.6920(10) 0.6485(8) 0.025(2) Uani 1 1 d . . .
H1A H -0.2880 0.7713 0.6621 0.030 Uiso 1 1 calc R . .
O1 O 0.4003(12) 0.7290(7) 0.8486(7) 0.035(2) Uani 1 1 d . . .
Cl2 Cl -0.0753(4) 0.9275(2) 0.7382(2) 0.0301(7) Uani 1 1 d . . .
N2 N 0.1492(12) 0.5701(7) 0.7520(6) 0.021(2) Uani 1 1 d . . .
S2 S -0.0949(4) 0.7007(2) 0.92314(19) 0.0205(6) Uani 1 1 d . . .
C2 C -0.3556(15) 0.6294(9) 0.5943(8) 0.024(2) Uani 1 1 d . . .
H2A H -0.4533 0.6640 0.5719 0.029 Uiso 1 1 calc R . .
O2 O -0.0005(12) 0.6900(8) 1.0126(6) 0.035(2) Uani 1 1 d . . .
N3 N 0.2885(12) 0.5199(7) 0.7763(6) 0.0175(18) Uani 1 1 d . . .
H3N H 0.340(15) 0.560(10) 0.817(9) 0.021 Uiso 1 1 d . . .
C3 C -0.3083(16) 0.5137(10) 0.5734(8) 0.026(2) Uani 1 1 d . . .
H3A H -0.3746 0.4685 0.5363 0.032 Uiso 1 1 calc R . .
N4 N 0.5385(13) 0.3715(7) 0.8341(7) 0.023(2) Uani 1 1 d . . .
C4 C -0.1687(14) 0.4649(9) 0.6054(7) 0.019(2) Uani 1 1 d . . .
H4A H -0.1353 0.3862 0.5905 0.023 Uiso 1 1 calc R . .
C5 C -0.0751(14) 0.5336(8) 0.6610(7) 0.018(2) Uani 1 1 d . . .
C6 C 0.0756(14) 0.4924(8) 0.6994(7) 0.018(2) Uani 1 1 d . . .
C7 C 0.1733(15) 0.3887(8) 0.6924(8) 0.021(2) Uani 1 1 d . . .
H7A H 0.1508 0.3190 0.6603 0.025 Uiso 1 1 calc R . .
C8 C 0.3085(14) 0.4086(8) 0.7417(7) 0.017(2) Uani 1 1 d . . .
C9 C 0.4560(14) 0.3351(8) 0.7587(7) 0.018(2) Uani 1 1 d . . .
C10 C 0.5026(15) 0.2376(9) 0.6983(8) 0.024(2) Uani 1 1 d . . .
H10A H 0.4375 0.2147 0.6476 0.029 Uiso 1 1 calc R . .
C11 C 0.6473(16) 0.1745(9) 0.7143(9) 0.027(3) Uani 1 1 d . . .
H11A H 0.6864 0.1092 0.6725 0.032 Uiso 1 1 calc R . .
C12 C 0.7332(17) 0.2084(10) 0.7918(9) 0.032(3) Uani 1 1 d . . .
H12A H 0.8302 0.1649 0.8059 0.038 Uiso 1 1 calc R . .
C13 C 0.6768(15) 0.3074(9) 0.8497(9) 0.026(2) Uani 1 1 d . . .
H13A H 0.7384 0.3305 0.9022 0.031 Uiso 1 1 calc R . .
C14 C 0.213(2) 0.9087(12) 0.9265(13) 0.051(4) Uani 1 1 d . . .
H14A H 0.3167 0.9363 0.9479 0.077 Uiso 1 1 calc R . .
H14B H 0.1420 0.8656 0.9881 0.077 Uiso 1 1 calc R . .
H14C H 0.1480 0.9760 0.9038 0.077 Uiso 1 1 calc R . .
C15 C 0.3925(18) 0.9173(11) 0.7201(13) 0.046(4) Uani 1 1 d . . .
H15A H 0.4475 0.8770 0.6554 0.069 Uiso 1 1 calc R . .
H15B H 0.4806 0.9526 0.7522 0.069 Uiso 1 1 calc R . .
H15C H 0.3151 0.9787 0.7000 0.069 Uiso 1 1 calc R . .
C16 C -0.2684(17) 0.8010(10) 0.9631(9) 0.031(3) Uani 1 1 d . . .
H16A H -0.3365 0.7739 1.0333 0.047 Uiso 1 1 calc R . .
H16B H -0.3412 0.8054 0.9088 0.047 Uiso 1 1 calc R . .
H16C H -0.2226 0.8788 0.9690 0.047 Uiso 1 1 calc R . .
C17 C -0.2151(17) 0.5707(10) 0.9302(9) 0.031(3) Uani 1 1 d . . .
H17A H -0.2936 0.5627 1.0006 0.046 Uiso 1 1 calc R . .
H17B H -0.1369 0.5030 0.9214 0.046 Uiso 1 1 calc R . .
H17C H -0.2814 0.5746 0.8724 0.046 Uiso 1 1 calc R . .
O1W O -0.0932(17) 0.8553(8) 0.4311(7) 0.058(3) Uani 1 1 d . . .
H1WA H 0.0025 0.8582 0.4387 0.070 Uiso 1 1 d R . .
O2W O -0.350(5) 0.943(3) 0.514(2) 0.075(13) Uani 0.33 1 d P . .

loop_
_atom_site_aniso_label
_atom_site_aniso_U_11
_atom_site_aniso_U_22
_atom_site_aniso_U_33
_atom_site_aniso_U_23
_atom_site_aniso_U_13
_atom_site_aniso_U_12
Ru1 0.0298(5) 0.0112(4) 0.0126(4) -0.0002(3) -0.0036(3) 0.0073(3)
Cl1 0.0326(16) 0.0216(12) 0.0222(12) 0.0027(10) 0.0005(11) 0.0043(11)
S1 0.0330(17) 0.0171(12) 0.0384(16) -0.0073(11) -0.0103(13) 0.0065(12)
N1 0.0165(19) 0.0158(18) 0.0148(18) -0.0002(10) -0.0030(10) 0.0003(10)
C1 0.024(6) 0.027(5) 0.019(5) -0.001(4) 0.004(4) 0.009(5)
O1 0.046(6) 0.024(4) 0.046(5) -0.009(4) -0.032(4) 0.016(4)
Cl2 0.0402(17) 0.0148(11) 0.0326(14) 0.0048(10) -0.0034(12) 0.0133(11)
N2 0.041(6) 0.016(4) 0.003(3) -0.001(3) 0.000(3) 0.014(4)
S2 0.0318(16) 0.0191(12) 0.0104(11) -0.0020(9) -0.0046(10) 0.0068(11)
C2 0.028(6) 0.027(5) 0.016(5) 0.002(4) -0.004(4) 0.010(5)
O2 0.046(5) 0.048(5) 0.013(4) 0.002(3) -0.015(4) 0.012(4)
N3 0.033(5) 0.012(4) 0.009(4) -0.001(3) -0.008(3) 0.006(4)
C3 0.040(7) 0.029(6) 0.011(4) 0.000(4) -0.009(4) 0.002(5)
N4 0.035(6) 0.019(4) 0.014(4) 0.002(3) -0.006(4) 0.011(4)
C4 0.030(6) 0.018(5) 0.010(4) 0.001(4) -0.005(4) 0.004(4)
C5 0.029(6) 0.017(5) 0.006(4) -0.001(3) -0.003(4) 0.003(4)
C6 0.030(6) 0.014(4) 0.009(4) -0.002(3) -0.001(4) 0.006(4)
C7 0.034(6) 0.012(4) 0.013(4) 0.006(4) 0.002(4) 0.003(4)
C8 0.027(6) 0.014(4) 0.008(4) 0.000(3) -0.001(4) 0.006(4)
C9 0.027(6) 0.012(4) 0.011(4) 0.008(3) 0.001(4) 0.004(4)
C10 0.035(7) 0.022(5) 0.011(4) 0.003(4) 0.002(4) 0.010(5)
C11 0.037(7) 0.012(5) 0.027(6) 0.007(4) 0.001(5) 0.007(5)
C12 0.040(7) 0.022(5) 0.028(6) 0.006(5) 0.003(5) 0.013(5)
C13 0.029(6) 0.023(5) 0.026(5) 0.002(4) -0.010(5) 0.005(5)
C14 0.044(9) 0.035(7) 0.080(11) -0.040(7) -0.017(8) 0.011(6)
C15 0.033(8) 0.028(6) 0.076(10) 0.000(7) -0.010(7) -0.008(6)
C16 0.044(8) 0.030(6) 0.017(5) -0.006(4) 0.000(5) 0.015(5)
C17 0.044(8) 0.024(6) 0.020(5) 0.004(4) 0.002(5) -0.001(5)
O1W 0.101(9) 0.042(6) 0.031(5) 0.014(4) -0.013(5) -0.021(6)
O2W 0.11(3) 0.06(2) 0.028(15) 0.009(14) 0.036(17) 0.04(2)

loop_
_atom_type_symbol
_atom_type_description
_atom_type_scat_dispersion_real
_atom_type_scat_dispersion_imag
_atom_type_scat_source
C C 0.0033 0.0016 'International Tables Vol C Tables 4.2.6.8 and 6.1.1.4'
H H 0.0000 0.0000 'International Tables Vol C Tables 4.2.6.8 and 6.1.1.4'
N N 0.0061 0.0033 'International Tables Vol C Tables 4.2.6.8 and 6.1.1.4'
O O 0.0106 0.0060 'International Tables Vol C Tables 4.2.6.8 and 6.1.1.4'
Cl Cl 0.1484 0.1585 'International Tables Vol C Tables 4.2.6.8 and 6.1.1.4'
S S 0.1246 0.1234 'International Tables Vol C Tables 4.2.6.8 and 6.1.1.4'
Ru Ru -1.2594 0.8363 'International Tables Vol C Tables 4.2.6.8 and 6.1.1.4'

loop_
_geom_angle_atom_site_label_1
_geom_angle_atom_site_label_2
_geom_angle_atom_site_label_3
_geom_angle
_geom_angle_site_symmetry_1
_geom_angle_site_symmetry_3
_geom_angle_publ_flag
N2 Ru1 N1 77.5(3) . . ?
N2 Ru1 S2 90.6(2) . . ?
N1 Ru1 S2 93.5(2) . . ?
N2 Ru1 S1 95.6(3) . . ?
N1 Ru1 S1 171.1(2) . . ?
S2 Ru1 S1 92.19(11) . . ?
N2 Ru1 Cl2 172.0(3) . . ?
N1 Ru1 Cl2 95.2(2) . . ?
S2 Ru1 Cl2 93.16(10) . . ?
S1 Ru1 Cl2 91.31(11) . . ?
N2 Ru1 Cl1 86.7(2) . . ?
N1 Ru1 Cl1 83.2(2) . . ?
S2 Ru1 Cl1 176.15(11) . . ?
S1 Ru1 Cl1 90.82(11) . . ?
Cl2 Ru1 Cl1 89.18(9) . . ?
O1 S1 C15 106.2(6) . . ?
O1 S1 C14 106.2(6) . . ?
C15 S1 C14 98.2(7) . . ?
O1 S1 Ru1 116.0(4) . . ?
C15 S1 Ru1 112.4(5) . . ?
C14 S1 Ru1 115.9(5) . . ?
C1 N1 C5 117.8(9) . . ?
C1 N1 Ru1 128.0(7) . . ?
C5 N1 Ru1 113.9(7) . . ?
N1 C1 C2 123.7(10) . . ?
N3 N2 C6 107.4(8) . . ?
N3 N2 Ru1 134.1(7) . . ?
C6 N2 Ru1 117.5(7) . . ?
O2 S2 C17 106.8(5) . . ?
O2 S2 C16 106.6(5) . . ?
C17 S2 C16 98.6(6) . . ?
O2 S2 Ru1 118.2(4) . . ?
C17 S2 Ru1 110.5(4) . . ?
C16 S2 Ru1 114.2(4) . . ?
C1 C2 C3 118.0(10) . . ?
N2 N3 C8 111.0(9) . . ?
C4 C3 C2 120.8(11) . . ?
C9 N4 C13 116.3(9) . . ?
C3 C4 C5 118.1(9) . . ?
N1 C5 C4 121.7(9) . . ?
N1 C5 C6 114.6(9) . . ?
C4 C5 C6 123.7(9) . . ?
N2 C6 C7 108.9(9) . . ?
N2 C6 C5 115.8(8) . . ?
C7 C6 C5 135.3(10) . . ?
C8 C7 C6 105.8(9) . . ?
N3 C8 C7 106.8(9) . . ?
N3 C8 C9 121.1(9) . . ?
C7 C8 C9 132.1(9) . . ?
N4 C9 C10 124.7(10) . . ?
N4 C9 C8 114.9(8) . . ?
C10 C9 C8 120.4(10) . . ?
C9 C10 C11 117.9(11) . . ?
C12 C11 C10 118.8(10) . . ?
C11 C12 C13 119.5(11) . . ?
N4 C13 C12 122.8(11) . . ?

loop_
_geom_bond_atom_site_label_1
_geom_bond_atom_site_label_2
_geom_bond_distance
_geom_bond_site_symmetry_2
_geom_bond_publ_flag
Ru1 N2 2.034(8) . ?
Ru1 N1 2.120(8) . ?
Ru1 S2 2.236(3) . ?
Ru1 S1 2.249(3) . ?
Ru1 Cl2 2.409(2) . ?
Ru1 Cl1 2.430(3) . ?
S1 O1 1.491(8) . ?
S1 C15 1.789(14) . ?
S1 C14 1.790(13) . ?
N1 C1 1.318(14) . ?
N1 C5 1.381(12) . ?
C1 C2 1.374(16) . ?
N2 N3 1.319(12) . ?
N2 C6 1.347(13) . ?
S2 O2 1.474(8) . ?
S2 C17 1.772(12) . ?
S2 C16 1.787(11) . ?
C2 C3 1.392(15) . ?
N3 C8 1.364(12) . ?
C3 C4 1.354(15) . ?
N4 C9 1.346(14) . ?
N4 C13 1.350(14) . ?
C4 C5 1.399(14) . ?
C5 C6 1.440(14) . ?
C6 C7 1.401(13) . ?
C7 C8 1.373(15) . ?
C8 C9 1.472(14) . ?
C9 C10 1.387(13) . ?
C10 C11 1.388(16) . ?
C11 C12 1.375(17) . ?
C12 C13 1.398(15) . ?

loop_
_geom_torsion_atom_site_label_1
_geom_torsion_atom_site_label_2
_geom_torsion_atom_site_label_3
_geom_torsion_atom_site_label_4
_geom_torsion
_geom_torsion_site_symmetry_1
_geom_torsion_site_symmetry_2
_geom_torsion_site_symmetry_3
_geom_torsion_site_symmetry_4
_geom_torsion_publ_flag
N2 Ru1 S1 O1 -7.3(5) . . . . ?
N1 Ru1 S1 O1 -46.4(16) . . . . ?
S2 Ru1 S1 O1 83.5(4) . . . . ?
Cl2 Ru1 S1 O1 176.7(4) . . . . ?
Cl1 Ru1 S1 O1 -94.1(4) . . . . ?
N2 Ru1 S1 C15 115.3(6) . . . . ?
N1 Ru1 S1 C15 76.1(16) . . . . ?
S2 Ru1 S1 C15 -154.0(5) . . . . ?
Cl2 Ru1 S1 C15 -60.7(5) . . . . ?
Cl1 Ru1 S1 C15 28.5(5) . . . . ?
N2 Ru1 S1 C14 -132.8(7) . . . . ?
N1 Ru1 S1 C14 -172.0(16) . . . . ?
S2 Ru1 S1 C14 -42.1(6) . . . . ?
Cl2 Ru1 S1 C14 51.1(6) . . . . ?
Cl1 Ru1 S1 C14 140.3(6) . . . . ?
N2 Ru1 N1 C1 -179.9(9) . . . . ?
S2 Ru1 N1 C1 90.3(8) . . . . ?
S1 Ru1 N1 C1 -139.8(13) . . . . ?
Cl2 Ru1 N1 C1 -3.2(9) . . . . ?
Cl1 Ru1 N1 C1 -91.7(8) . . . . ?
N2 Ru1 N1 C5 -6.2(6) . . . . ?
S2 Ru1 N1 C5 -96.0(6) . . . . ?
S1 Ru1 N1 C5 33.8(19) . . . . ?
Cl2 Ru1 N1 C5 170.5(6) . . . . ?
Cl1 Ru1 N1 C5 81.9(6) . . . . ?
C5 N1 C1 C2 1.0(15) . . . . ?
Ru1 N1 C1 C2 174.5(8) . . . . ?
N1 Ru1 N2 N3 174.2(9) . . . . ?
S2 Ru1 N2 N3 -92.3(8) . . . . ?
S1 Ru1 N2 N3 0.0(9) . . . . ?
Cl2 Ru1 N2 N3 150.0(15) . . . . ?
Cl1 Ru1 N2 N3 90.5(8) . . . . ?
N1 Ru1 N2 C6 6.9(7) . . . . ?
S2 Ru1 N2 C6 100.4(7) . . . . ?
S1 Ru1 N2 C6 -167.4(7) . . . . ?
Cl2 Ru1 N2 C6 -17(2) . . . . ?
Cl1 Ru1 N2 C6 -76.9(7) . . . . ?
N2 Ru1 S2 O2 72.9(5) . . . . ?
N1 Ru1 S2 O2 150.4(5) . . . . ?
S1 Ru1 S2 O2 -22.8(4) . . . . ?
Cl2 Ru1 S2 O2 -114.2(4) . . . . ?
Cl1 Ru1 S2 O2 118.5(17) . . . . ?
N2 Ru1 S2 C17 -50.4(5) . . . . ?
N1 Ru1 S2 C17 27.1(5) . . . . ?
S1 Ru1 S2 C17 -146.1(5) . . . . ?
Cl2 Ru1 S2 C17 122.5(5) . . . . ?
Cl1 Ru1 S2 C17 -4.9(18) . . . . ?
N2 Ru1 S2 C16 -160.5(6) . . . . ?
N1 Ru1 S2 C16 -83.0(5) . . . . ?
S1 Ru1 S2 C16 103.8(5) . . . . ?
Cl2 Ru1 S2 C16 12.4(5) . . . . ?
Cl1 Ru1 S2 C16 -115.0(17) . . . . ?
N1 C1 C2 C3 -0.8(16) . . . . ?
C6 N2 N3 C8 -0.7(11) . . . . ?
Ru1 N2 N3 C8 -168.9(7) . . . . ?
C1 C2 C3 C4 -0.2(16) . . . . ?
C2 C3 C4 C5 0.7(15) . . . . ?
C1 N1 C5 C4 -0.4(14) . . . . ?
Ru1 N1 C5 C4 -174.8(7) . . . . ?
C1 N1 C5 C6 179.2(9) . . . . ?
Ru1 N1 C5 C6 4.8(10) . . . . ?
C3 C4 C5 N1 -0.4(14) . . . . ?
C3 C4 C5 C6 180.0(10) . . . . ?
N3 N2 C6 C7 0.9(11) . . . . ?
Ru1 N2 C6 C7 171.4(6) . . . . ?
N3 N2 C6 C5 -177.0(8) . . . . ?
Ru1 N2 C6 C5 -6.5(11) . . . . ?
N1 C5 C6 N2 0.8(13) . . . . ?
C4 C5 C6 N2 -179.6(9) . . . . ?
N1 C5 C6 C7 -176.3(10) . . . . ?
C4 C5 C6 C7 3.3(18) . . . . ?
N2 C6 C7 C8 -0.7(11) . . . . ?
C5 C6 C7 C8 176.5(11) . . . . ?
N2 N3 C8 C7 0.2(11) . . . . ?
N2 N3 C8 C9 179.4(8) . . . . ?
C6 C7 C8 N3 0.3(10) . . . . ?
C6 C7 C8 C9 -178.8(10) . . . . ?
C13 N4 C9 C10 0.6(15) . . . . ?
C13 N4 C9 C8 -178.5(9) . . . . ?
N3 C8 C9 N4 17.5(13) . . . . ?
C7 C8 C9 N4 -163.5(10) . . . . ?
N3 C8 C9 C10 -161.6(9) . . . . ?
C7 C8 C9 C10 17.4(16) . . . . ?
N4 C9 C10 C11 -1.9(15) . . . . ?
C8 C9 C10 C11 177.2(10) . . . . ?
C9 C10 C11 C12 2.6(15) . . . . ?
C10 C11 C12 C13 -2.2(17) . . . . ?
C9 N4 C13 C12 -0.1(16) . . . . ?
C11 C12 C13 N4 1.0(17) . . . . ?
